data_1531953
loop_
_publ_author_name
'Perricone, A.'
'Noel, H.'

_publ_section_title
;
 Crystal structure of the new ternary uranium germanide U Ni5 Ge3 and
 magnetic properties of U Ni5 X3 (X = Ge, Si)
;
_journal_name_full 'Journal of Alloys Compd.'
_journal_page_first 57
_journal_page_last 61
_journal_volume 346
_journal_year 2002
_chemical_formula_sum 'Ge3 Ni5 U'
_chemical_name_systematic 'U Ni5 Ge3'
_space_group_IT_number 62
_symmetry_space_group_name_Hall '-P 2ac 2n'
_symmetry_space_group_name_H-M 'P n m a'
_cell_angle_alpha 90
_cell_angle_beta 90
_cell_angle_gamma 90
_cell_formula_units_Z 4
_cell_length_a 19.1399
_cell_length_b 3.9158
_cell_length_c 6.7461
_cell_volume 505.607
_citation_journal_id_ASTM JALCEU
_cod_data_source_file Perricone_JALCEU_2002_573.cif
_cod_data_source_block Ge3Ni5U1
_cod_original_cell_volume 505.6068
_cod_original_formula_sum 'Ge3 Ni5 U1'
_cod_database_code 1531953

loop_
_symmetry_equiv_pos_as_xyz
x,y,z
-x+1/2,-y,z+1/2
x+1/2,-y+1/2,-z+1/2
-x,y+1/2,-z
-x,-y,-z
x-1/2,y,-z-1/2
-x-1/2,y-1/2,z-1/2
x,-y-1/2,z

loop_
_atom_site_label
_atom_site_type_symbol
_atom_site_fract_x
_atom_site_fract_y
_atom_site_fract_z
_atom_site_occupancy
_atom_site_U_iso_or_equiv
Ge3 Ge 0.4249 0.25 0.6492 1 0.0
Ni2 Ni 0.4963 0.25 0.3659 1 0.0
Ni3 Ni 0.015 0.25 0.6161 1 0.0
Ni1 Ni 0.3003 0.25 0.6941 1 0.0
Ni4 Ni 0.1109 0.25 0.3559 1 0.0
U1 U 0.1454 0.25 0.8794 1 0.0
Ni5 Ni 0.2906 0.25 0.0836 1 0.0
Ge1 Ge 0.4129 0.25 0.0894 1 0.0
Ge2 Ge 0.2338 0.25 0.392 1 0.0
